data_4511700
loop_
_publ_author_name
'Mobin, Shaikh M.'
'Mishra, Veenu'
'Chaudhary, Archana'
'Rai, Dhirendra K.'
'Golov, Andrey A.'
'Mathur, Pradeep'

_publ_section_title
;
 Acid-Driven Dimensionality Control of Cd(II) Complexes: From Discrete
 Double Open Cubane to One- and Three-Dimensional Networks
;
_journal_issue 8
_journal_name_full 'Crystal Growth &amp; Design'
_journal_page_first 4124
_journal_paper_doi 10.1021/cg5007346
_journal_volume 14
_journal_year 2014
_chemical_formula_sum 'C12 H14 Cd2 Cl4 N2 O2'
_chemical_formula_weight 584.85
_chemical_name_systematic
;
 ?
;
_space_group_IT_number 60
_symmetry_cell_setting orthorhombic
_symmetry_space_group_name_Hall '-P 2n 2ab'
_symmetry_space_group_name_H-M 'P b c n'
_atom_sites_solution_hydrogens geom
_atom_sites_solution_primary direct
_atom_sites_solution_secondary difmap
_audit_creation_method SHELXL-97
_cell_angle_alpha 90.00
_cell_angle_beta 90.00
_cell_angle_gamma 90.00
_cell_formula_units_Z 4
_cell_length_a 9.5274(2)
_cell_length_b 7.1161(2)
_cell_length_c 26.9956(6)
_cell_measurement_reflns_used 8689
_cell_measurement_temperature 150(2)
_cell_measurement_theta_max 28.8300
_cell_measurement_theta_min 2.8567
_cell_volume 1830.25(8)
_computing_cell_refinement 'CrysAlis RED, Oxford Diffraction Ltd.,'
_computing_data_collection 'CrysAlis CCD, Oxford Diffraction Ltd.,'
_computing_data_reduction 'CrysAlis RED, Oxford Diffraction Ltd.,'
_computing_molecular_graphics Ortep3
_computing_publication_material Shelx97
_computing_structure_refinement 'SHELXL-97 (Sheldrick, 1997)'
_computing_structure_solution 'SHELXS-97 (Sheldrick, 1997)'
_diffrn_ambient_temperature 150(2)
_diffrn_detector_area_resol_mean 15.9948
_diffrn_measured_fraction_theta_full 0.999
_diffrn_measured_fraction_theta_max 0.999
_diffrn_measurement_device_type 'OXFORD DIFFRACTION SUPER NOVA'
_diffrn_measurement_method \w/q-scan
_diffrn_radiation_monochromator graphite
_diffrn_radiation_source 'Micro-Focus (Mo) X-ray Source'
_diffrn_radiation_type MoK\a
_diffrn_radiation_wavelength 0.71073
_diffrn_reflns_av_R_equivalents 0.0000
_diffrn_reflns_av_sigmaI/netI 0.0108
_diffrn_reflns_limit_h_max 11
_diffrn_reflns_limit_h_min 0
_diffrn_reflns_limit_k_max 8
_diffrn_reflns_limit_k_min 0
_diffrn_reflns_limit_l_max 32
_diffrn_reflns_limit_l_min 0
_diffrn_reflns_number 1608
_diffrn_reflns_theta_full 24.99
_diffrn_reflns_theta_max 24.99
_diffrn_reflns_theta_min 3.02
_exptl_absorpt_coefficient_mu 2.912
_exptl_absorpt_correction_T_max 0.7214
_exptl_absorpt_correction_T_min 0.5540
_exptl_absorpt_correction_type multi-scan
_exptl_absorpt_process_details
;
CrysAlis RED, Oxford Diffraction Ltd.,
Version 1.171.31.7 (release 18-10-2006 CrysAlis171 .NET)
(compiled Oct 18 2006,16:28:17)
Empirical absorption correction using spherical harmonics,
 implemented in SCALE3 ABSPACK scaling algorithm.
;
_exptl_crystal_colour colorless
_exptl_crystal_density_diffrn 2.122
_exptl_crystal_density_method 'not measured'
_exptl_crystal_description block
_exptl_crystal_F_000 1120
_exptl_crystal_size_max 0.23
_exptl_crystal_size_mid 0.17
_exptl_crystal_size_min 0.12
_platon_squeeze_details
;
;
_refine_diff_density_max 0.781
_refine_diff_density_min -0.939
_refine_diff_density_rms 0.071
_refine_ls_extinction_method none
_refine_ls_goodness_of_fit_ref 1.089
_refine_ls_hydrogen_treatment mixed
_refine_ls_matrix_type full
_refine_ls_number_parameters 104
_refine_ls_number_reflns 1608
_refine_ls_number_restraints 7
_refine_ls_restrained_S_all 1.090
_refine_ls_R_factor_all 0.0198
_refine_ls_R_factor_gt 0.0188
_refine_ls_shift/su_max 0.001
_refine_ls_shift/su_mean 0.000
_refine_ls_structure_factor_coef Fsqd
_refine_ls_weighting_details 'calc w=1/[\s^2^(Fo^2^)+(0.0187P)^2^+2.9847P] where P=(Fo^2^+2Fc^2^)/3'
_refine_ls_weighting_scheme calc
_refine_ls_wR_factor_gt 0.0452
_refine_ls_wR_factor_ref 0.0457
_reflns_number_gt 1522
_reflns_number_total 1608
_reflns_threshold_expression >2sigma(I)
_cod_data_source_file cg5007346_si_002.cif
_cod_data_source_block 5
_cod_depositor_comments
;
The following automatic conversions were performed:

'_symmetry_cell_setting' value 'Orthorhombic' changed to
'orthorhombic' according to
/usr/data/users/saulius/crontab/automatic-downloads/rss-feeds/ACS/lib/dictionaries/cif_core.dic
dictionary named 'cif_core.dic' version 2.4.2 from 2011-04-26.

Automatic conversion script
Id: cif_fix_values 2281 2013-09-26 08:29:07Z andrius 

 Adding full bibliography for 4511696--4511703.cif.
;
_cod_database_code 4511700

loop_
_symmetry_equiv_pos_as_xyz
'x, y, z'
'-x+1/2, -y+1/2, z+1/2'
'x+1/2, -y+1/2, -z'
'-x, y, -z+1/2'
'-x, -y, -z'
'x-1/2, y-1/2, -z-1/2'
'-x-1/2, y-1/2, z'
'x, -y, z-1/2'

loop_
_atom_site_label
_atom_site_type_symbol
_atom_site_fract_x
_atom_site_fract_y
_atom_site_fract_z
_atom_site_U_iso_or_equiv
_atom_site_adp_type
_atom_site_occupancy
_atom_site_symmetry_multiplicity
_atom_site_calc_flag
_atom_site_refinement_flags
Cd1 Cd 0.33254(2) 0.22020(3) 0.140653(7) 0.02262(8) Uani 1 1 d .
Cl1 Cl 0.17039(6) 0.41101(9) 0.08492(2) 0.02432(15) Uani 1 1 d .
Cl2 Cl 0.18258(9) 0.02851(10) 0.19952(3) 0.0428(2) Uani 1 1 d .
O1 O 0.5231(2) 0.1516(3) 0.19657(8) 0.0419(5) Uani 1 1 d DU
N1 N 0.5423(2) 0.2959(3) 0.10400(8) 0.0234(5) Uani 1 1 d .
C1 C 0.5507(3) 0.3304(4) 0.05501(9) 0.0260(6) Uani 1 1 d .
H1 H 0.4665 0.3339 0.0362 0.031 Uiso 1 1 calc R
C2 C 0.6761(3) 0.3606(4) 0.03109(11) 0.0298(6) Uani 1 1 d .
H2 H 0.6785 0.3850 -0.0035 0.036 Uiso 1 1 calc R
C3 C 0.7986(3) 0.3545(4) 0.05842(11) 0.0307(6) Uani 1 1 d .
H3 H 0.8868 0.3756 0.0429 0.037 Uiso 1 1 calc R
C4 C 0.7911(3) 0.3175(4) 0.10850(11) 0.0292(6) Uani 1 1 d .
H4 H 0.8742 0.3123 0.1279 0.035 Uiso 1 1 calc R
C5 C 0.6608(3) 0.2880(4) 0.13025(11) 0.0251(6) Uani 1 1 d .
C6 C 0.6476(3) 0.2510(4) 0.18518(11) 0.0343(7) Uani 1 1 d .
H6A H 0.7296 0.1773 0.1965 0.041 Uiso 1 1 calc R
H6B H 0.6477 0.3722 0.2032 0.041 Uiso 1 1 calc R
H101 H 0.526(5) 0.031(3) 0.2037(18) 0.110(15) Uiso 1 1 d DU

loop_
_atom_site_aniso_label
_atom_site_aniso_U_11
_atom_site_aniso_U_22
_atom_site_aniso_U_33
_atom_site_aniso_U_23
_atom_site_aniso_U_13
_atom_site_aniso_U_12
Cd1 0.02799(13) 0.01616(12) 0.02370(12) 0.00287(7) 0.00166(7) 0.00004(8)
Cl1 0.0232(3) 0.0201(3) 0.0296(3) -0.0044(3) -0.0056(2) 0.0024(2)
Cl2 0.0756(5) 0.0216(3) 0.0311(4) -0.0064(3) 0.0257(4) -0.0139(4)
O1 0.0461(13) 0.0350(12) 0.0447(12) 0.0155(10) -0.0078(10) -0.0018(11)
N1 0.0252(11) 0.0181(11) 0.0269(11) 0.0001(9) -0.0006(9) -0.0010(9)
C1 0.0291(14) 0.0250(13) 0.0238(13) 0.0010(11) -0.0035(11) -0.0025(11)
C2 0.0362(15) 0.0238(14) 0.0294(14) -0.0010(12) 0.0049(12) -0.0026(12)
C3 0.0280(14) 0.0233(14) 0.0410(16) -0.0076(13) 0.0074(12) -0.0029(12)
C4 0.0241(13) 0.0231(13) 0.0404(16) -0.0088(13) -0.0037(12) 0.0003(11)
C5 0.0309(15) 0.0158(13) 0.0286(14) -0.0032(11) -0.0051(11) 0.0020(11)
C6 0.0349(16) 0.0381(16) 0.0299(15) 0.0004(13) -0.0070(12) 0.0023(13)

loop_
_atom_type_symbol
_atom_type_description
_atom_type_scat_dispersion_real
_atom_type_scat_dispersion_imag
_atom_type_scat_source
C C 0.0033 0.0016 'International Tables Vol C Tables 4.2.6.8 and 6.1.1.4'
H H 0.0000 0.0000 'International Tables Vol C Tables 4.2.6.8 and 6.1.1.4'
N N 0.0061 0.0033 'International Tables Vol C Tables 4.2.6.8 and 6.1.1.4'
O O 0.0106 0.0060 'International Tables Vol C Tables 4.2.6.8 and 6.1.1.4'
Cl Cl 0.1484 0.1585 'International Tables Vol C Tables 4.2.6.8 and 6.1.1.4'
Cd Cd -0.8075 1.2024 'International Tables Vol C Tables 4.2.6.8 and 6.1.1.4'

loop_
_geom_angle_atom_site_label_1
_geom_angle_atom_site_label_2
_geom_angle_atom_site_label_3
_geom_angle
_geom_angle_site_symmetry_1
_geom_angle_site_symmetry_3
N1 Cd1 O1 70.22(8) . .
N1 Cd1 Cl2 152.58(6) . .
O1 Cd1 Cl2 85.59(6) . .
N1 Cd1 Cl1 98.53(5) . .
O1 Cd1 Cl1 159.07(6) . .
Cl2 Cd1 Cl1 108.37(3) . .
N1 Cd1 Cl1 87.68(5) . 7_655
O1 Cd1 Cl1 101.19(6) . 7_655
Cl2 Cd1 Cl1 84.48(2) . 7_655
Cl1 Cd1 Cl1 95.75(2) . 7_655
N1 Cd1 Cl2 96.26(6) . 7_665
O1 Cd1 Cl2 80.62(6) . 7_665
Cl2 Cd1 Cl2 92.18(2) . 7_665
Cl1 Cd1 Cl2 83.27(2) . 7_665
Cl1 Cd1 Cl2 176.04(2) 7_655 7_665
Cd1 Cl1 Cd1 96.48(2) . 7_665
Cd1 Cl2 Cd1 95.62(2) . 7_655
C6 O1 Cd1 113.20(16) . .
C6 O1 H101 120(3) . .
Cd1 O1 H101 111(3) . .
C5 N1 C1 118.6(2) . .
C5 N1 Cd1 119.86(18) . .
C1 N1 Cd1 121.20(17) . .
N1 C1 C2 122.8(2) . .
N1 C1 H1 118.6 . .
C2 C1 H1 118.6 . .
C1 C2 C3 118.6(3) . .
C1 C2 H2 120.7 . .
C3 C2 H2 120.7 . .
C4 C3 C2 119.1(3) . .
C4 C3 H3 120.5 . .
C2 C3 H3 120.5 . .
C3 C4 C5 119.3(3) . .
C3 C4 H4 120.3 . .
C5 C4 H4 120.3 . .
N1 C5 C4 121.7(3) . .
N1 C5 C6 117.3(2) . .
C4 C5 C6 121.0(2) . .
O1 C6 C5 111.7(2) . .
O1 C6 H6A 109.3 . .
C5 C6 H6A 109.3 . .
O1 C6 H6B 109.3 . .
C5 C6 H6B 109.3 . .
H6A C6 H6B 107.9 . .

loop_
_geom_bond_atom_site_label_1
_geom_bond_atom_site_label_2
_geom_bond_distance
_geom_bond_site_symmetry_2
Cd1 N1 2.294(2) .
Cd1 O1 2.411(2) .
Cd1 Cl2 2.5352(7) .
Cd1 Cl1 2.5484(6) .
Cd1 Cl1 2.6656(6) 7_655
Cd1 Cl2 2.7129(7) 7_665
Cl1 Cd1 2.6656(6) 7_665
Cl2 Cd1 2.7129(7) 7_655
O1 C6 1.414(4) .
O1 H101 0.876(19) .
N1 C5 1.334(3) .
N1 C1 1.347(3) .
C1 C2 1.375(4) .
C1 H1 0.9500 .
C2 C3 1.381(4) .
C2 H2 0.9500 .
C3 C4 1.379(4) .
C3 H3 0.9500 .
C4 C5 1.390(4) .
C4 H4 0.9500 .
C5 C6 1.511(4) .
C6 H6A 0.9900 .
C6 H6B 0.9900 .

loop_
_geom_torsion_atom_site_label_1
_geom_torsion_atom_site_label_2
_geom_torsion_atom_site_label_3
_geom_torsion_atom_site_label_4
_geom_torsion
_geom_torsion_site_symmetry_1
_geom_torsion_site_symmetry_4
N1 Cd1 Cl1 Cd1 -92.45(6) . 7_665
O1 Cd1 Cl1 Cd1 -36.92(17) . 7_665
Cl2 Cd1 Cl1 Cd1 92.97(2) . 7_665
Cl1 Cd1 Cl1 Cd1 179.04(2) 7_655 7_665
Cl2 Cd1 Cl1 Cd1 2.90(2) 7_665 7_665
N1 Cd1 Cl2 Cd1 -76.98(12) . 7_655
O1 Cd1 Cl2 Cd1 -104.62(6) . 7_655
Cl1 Cd1 Cl2 Cd1 91.34(3) . 7_655
Cl1 Cd1 Cl2 Cd1 -2.91(2) 7_655 7_655
Cl2 Cd1 Cl2 Cd1 174.96(3) 7_665 7_655
N1 Cd1 O1 C6 20.88(19) . .
Cl2 Cd1 O1 C6 -172.2(2) . .
Cl1 Cd1 O1 C6 -39.2(3) . .
Cl1 Cd1 O1 C6 104.28(19) 7_655 .
Cl2 Cd1 O1 C6 -79.30(19) 7_665 .
O1 Cd1 N1 C5 -7.05(18) . .
Cl2 Cd1 N1 C5 -36.5(3) . .
Cl1 Cd1 N1 C5 154.71(18) . .
Cl1 Cd1 N1 C5 -109.82(18) 7_655 .
Cl2 Cd1 N1 C5 70.61(19) 7_665 .
O1 Cd1 N1 C1 166.2(2) . .
Cl2 Cd1 N1 C1 136.74(17) . .
Cl1 Cd1 N1 C1 -32.0(2) . .
Cl1 Cd1 N1 C1 63.42(19) 7_655 .
Cl2 Cd1 N1 C1 -116.15(19) 7_665 .
C5 N1 C1 C2 -1.1(4) . .
Cd1 N1 C1 C2 -174.4(2) . .
N1 C1 C2 C3 0.3(4) . .
C1 C2 C3 C4 0.4(4) . .
C2 C3 C4 C5 -0.2(4) . .
C1 N1 C5 C4 1.2(4) . .
Cd1 N1 C5 C4 174.60(19) . .
C1 N1 C5 C6 179.4(2) . .
Cd1 N1 C5 C6 -7.2(3) . .
C3 C4 C5 N1 -0.6(4) . .
C3 C4 C5 C6 -178.7(3) . .
Cd1 O1 C6 C5 -30.9(3) . .
N1 C5 C6 O1 26.0(4) . .
C4 C5 C6 O1 -155.8(3) . .

loop_
_platon_squeeze_void_nr
_platon_squeeze_void_average_x
_platon_squeeze_void_average_y
_platon_squeeze_void_average_z
_platon_squeeze_void_volume
_platon_squeeze_void_count_electrons
_platon_squeeze_void_content
1 0.500 0.194 0.750 10 8 ' '
2 1.000 0.305 0.250 10 8 ' '
3 1.000 0.694 0.750 10 8 ' '
4 0.500 0.805 0.250 10 8 ' '
